data_4515459
loop_
_publ_author_name
'Das, Uttam Kumar'
'Ben-David, Yehoshoa'
'Leitus, Gregory'
'Diskin-Posner, Yael'
'Milstein, David'

_publ_section_title
;
 Dehydrogenative Cross-Coupling of Primary Alcohols To Form Cross-Esters
 Catalyzed by a Manganese Pincer Complex
;
_journal_issue 1
_journal_name_full 'ACS Catalysis'
_journal_page_first 479
_journal_paper_doi 10.1021/acscatal.8b04585
_journal_volume 9
_journal_year 2018
_chemical_formula_moiety 'C32 H26 Mn N2 O3 P'
_chemical_formula_sum 'C32 H26 Mn N2 O3 P'
_chemical_formula_weight 572.46
_space_group_crystal_system monoclinic
_space_group_IT_number 14
_space_group_name_Hall '-P 2ybc'
_space_group_name_H-M_alt 'P 1 21/c 1'
_atom_sites_solution_hydrogens mixed
_audit_creation_method SHELXL-2014/7
_cell_angle_alpha 90
_cell_angle_beta 97.9510(10)
_cell_angle_gamma 90
_cell_formula_units_Z 4
_cell_length_a 9.76630(10)
_cell_length_b 16.9042(2)
_cell_length_c 16.0896(2)
_cell_measurement_reflns_used 9394
_cell_measurement_temperature 100(2)
_cell_measurement_theta_max 72.0500
_cell_measurement_theta_min 5.2550
_cell_volume 2630.72(5)
_computing_cell_refinement 'CrysAlisPro 1.171.39.46 (Rigaku OD, 2018)'
_computing_data_collection 'CrysAlisPro 1.171.39.46 (Rigaku OD, 2018)'
_computing_data_reduction 'CrysAlisPro 1.171.39.46 (Rigaku OD, 2018)'
_computing_molecular_graphics 'Olex2 (Dolomanov et al., 2009)'
_computing_publication_material 'Olex2 (Dolomanov et al., 2009)'
_computing_structure_refinement 'SHELXL-2014/7 (Sheldrick, 2014)'
_computing_structure_solution 'ShelXT (Sheldrick, 2015)'
_diffrn_ambient_temperature 100(2)
_diffrn_measured_fraction_theta_full 0.999
_diffrn_measured_fraction_theta_max 0.998
_diffrn_measurement_device_type 'micro-focus sealed X-ray tube'
_diffrn_radiation_type CuK\a
_diffrn_radiation_wavelength 1.54184
_diffrn_reflns_av_R_equivalents 0.0344
_diffrn_reflns_av_unetI/netI 0.0312
_diffrn_reflns_Laue_measured_fraction_full 0.999
_diffrn_reflns_Laue_measured_fraction_max 0.998
_diffrn_reflns_limit_h_max 11
_diffrn_reflns_limit_h_min -11
_diffrn_reflns_limit_k_max 12
_diffrn_reflns_limit_k_min -20
_diffrn_reflns_limit_l_max 19
_diffrn_reflns_limit_l_min -19
_diffrn_reflns_number 19848
_diffrn_reflns_point_group_measured_fraction_full 0.999
_diffrn_reflns_point_group_measured_fraction_max 0.998
_diffrn_reflns_theta_full 67.684
_diffrn_reflns_theta_max 68.239
_diffrn_reflns_theta_min 4.571
_diffrn_source_type 'Rigaku (Cu) X-ray Source'
_exptl_absorpt_coefficient_mu 4.962
_exptl_absorpt_correction_T_max 1.000
_exptl_absorpt_correction_T_min 0.921
_exptl_absorpt_correction_type gaussian
_exptl_absorpt_process_details
;
CrysAlisPro 1.171.39.46 (Rigaku Oxford Diffraction, 2018)
Numerical absorption correction based on gaussian integration over
			a multifaceted crystal model
Empirical absorption correction using spherical harmonics,
 implemented in SCALE3 ABSPACK scaling algorithm.
;
_exptl_crystal_colour black
_exptl_crystal_density_diffrn 1.445
_exptl_crystal_description prism
_exptl_crystal_F_000 1184
_exptl_crystal_size_max 0.048
_exptl_crystal_size_mid 0.031
_exptl_crystal_size_min 0.025
_refine_diff_density_max 0.392
_refine_diff_density_min -0.371
_refine_diff_density_rms 0.046
_refine_ls_extinction_method none
_refine_ls_goodness_of_fit_ref 1.038
_refine_ls_hydrogen_treatment mixed
_refine_ls_matrix_type full
_refine_ls_number_parameters 360
_refine_ls_number_reflns 4815
_refine_ls_number_restraints 0
_refine_ls_restrained_S_all 1.038
_refine_ls_R_factor_all 0.0372
_refine_ls_R_factor_gt 0.0328
_refine_ls_shift/su_max 0.002
_refine_ls_shift/su_mean 0.000
_refine_ls_structure_factor_coef Fsqd
_refine_ls_weighting_details 'w=1/[\s^2^(Fo^2^)+(0.0365P)^2^+1.5568P] where P=(Fo^2^+2Fc^2^)/3'
_refine_ls_weighting_scheme calc
_refine_ls_wR_factor_gt 0.0798
_refine_ls_wR_factor_ref 0.0817
_reflns_Friedel_coverage 0.000
_reflns_number_gt 4351
_reflns_number_total 4815
_reflns_threshold_expression 'I > 2\s(I)'
_cod_data_source_file cs8b04585_si_002.cif
_cod_data_source_block complex8
_cod_original_sg_symbol_H-M 'P 21/c'
_cod_database_code 4515459
_shelx_shelxl_version_number 2014/7
_shelx_space_group_comment
;
The symmetry employed for this shelxl refinement is uniquely defined
by the following loop, which should always be used as a source of
symmetry information in preference to the above space-group names.
They are only intended as comments.
;
_shelx_estimated_absorpt_t_min 0.797
_shelx_estimated_absorpt_t_max 0.886

loop_
_space_group_symop_operation_xyz
'x, y, z'
'-x, y+1/2, -z+1/2'
'-x, -y, -z'
'x, -y-1/2, z-1/2'

loop_
_atom_site_label
_atom_site_type_symbol
_atom_site_fract_x
_atom_site_fract_y
_atom_site_fract_z
_atom_site_U_iso_or_equiv
_atom_site_adp_type
_atom_site_occupancy
_atom_site_site_symmetry_order
_atom_site_calc_flag
_atom_site_refinement_flags_posn
_atom_site_refinement_flags_adp
Mn1 Mn 0.25898(3) 0.57807(2) 0.81503(2) 0.01990(9) Uani 1 1 d . .
P1 P 0.37135(5) 0.68449(3) 0.77706(3) 0.01884(12) Uani 1 1 d . .
O1 O 0.33153(14) 0.51723(8) 0.72369(8) 0.0254(3) Uani 1 1 d . .
O2 O -0.01618(16) 0.61779(10) 0.72522(11) 0.0423(4) Uani 1 1 d . .
O3 O 0.16287(16) 0.65737(9) 0.95910(9) 0.0340(4) Uani 1 1 d . .
N1 N 0.22239(18) 0.46806(10) 0.85837(10) 0.0241(4) Uani 1 1 d . .
N2 N 0.45047(17) 0.54692(10) 0.87191(9) 0.0199(3) Uani 1 1 d . .
C1 C 0.0987(2) 0.43259(13) 0.85462(13) 0.0284(5) Uani 1 1 d . .
H1 H 0.0177 0.4631 0.8383 0.034 Uiso 1 1 calc R U
C2 C 0.0841(3) 0.35346(14) 0.87348(14) 0.0349(5) Uani 1 1 d . .
H2 H -0.0052 0.3306 0.8712 0.042 Uiso 1 1 calc R U
C3 C 0.2016(2) 0.30807(13) 0.89584(14) 0.0329(5) Uani 1 1 d . .
H3 H 0.1944 0.2532 0.9070 0.040 Uiso 1 1 calc R U
C4 C 0.3294(2) 0.34424(12) 0.90153(12) 0.0278(5) Uani 1 1 d . .
H4 H 0.4113 0.3144 0.9175 0.033 Uiso 1 1 calc R U
C5 C 0.3376(2) 0.42435(12) 0.88383(11) 0.0226(4) Uani 1 1 d . .
C6 C 0.4678(2) 0.46950(11) 0.89169(11) 0.0209(4) Uani 1 1 d . .
C7 C 0.5979(2) 0.43818(12) 0.91813(12) 0.0243(4) Uani 1 1 d . .
H7 H 0.6084 0.3839 0.9327 0.029 Uiso 1 1 calc R U
C8 C 0.7118(2) 0.48734(12) 0.92287(12) 0.0263(4) Uani 1 1 d . .
H8 H 0.8017 0.4668 0.9403 0.032 Uiso 1 1 calc R U
C9 C 0.6944(2) 0.56658(12) 0.90216(12) 0.0237(4) Uani 1 1 d . .
H9 H 0.7720 0.6009 0.9051 0.028 Uiso 1 1 calc R U
C10 C 0.5617(2) 0.59507(11) 0.87707(11) 0.0205(4) Uani 1 1 d . .
C11 C 0.5300(2) 0.67976(11) 0.85452(12) 0.0221(4) Uani 1 1 d . .
H11A H 0.6083 0.7036 0.8305 0.026 Uiso 1 1 calc R U
H11B H 0.5163 0.7100 0.9055 0.026 Uiso 1 1 calc R U
C12 C 0.3193(2) 0.78706(12) 0.78586(11) 0.0204(4) Uani 1 1 d . .
C13 C 0.1891(2) 0.80682(12) 0.80463(12) 0.0240(4) Uani 1 1 d . .
H13 H 0.1229 0.7664 0.8093 0.029 Uiso 1 1 calc R U
C14 C 0.1550(2) 0.88560(13) 0.81668(13) 0.0273(4) Uani 1 1 d . .
H14 H 0.0657 0.8987 0.8296 0.033 Uiso 1 1 calc R U
C15 C 0.2507(2) 0.94484(12) 0.80993(12) 0.0252(4) Uani 1 1 d . .
H15 H 0.2269 0.9984 0.8183 0.030 Uiso 1 1 calc R U
C16 C 0.3814(2) 0.92637(12) 0.79095(12) 0.0234(4) Uani 1 1 d . .
H16 H 0.4472 0.9670 0.7866 0.028 Uiso 1 1 calc R U
C17 C 0.4147(2) 0.84782(11) 0.77843(12) 0.0225(4) Uani 1 1 d . .
H17 H 0.5035 0.8350 0.7646 0.027 Uiso 1 1 calc R U
C18 C 0.4333(2) 0.68074(11) 0.67552(12) 0.0213(4) Uani 1 1 d . .
C19 C 0.3465(2) 0.70602(12) 0.60431(12) 0.0265(4) Uani 1 1 d . .
H19 H 0.2624 0.7323 0.6101 0.032 Uiso 1 1 calc R U
C20 C 0.3828(3) 0.69287(13) 0.52466(13) 0.0333(5) Uani 1 1 d . .
H20 H 0.3228 0.7098 0.4764 0.040 Uiso 1 1 calc R U
C21 C 0.5052(3) 0.65540(13) 0.51538(13) 0.0364(6) Uani 1 1 d . .
H21 H 0.5293 0.6463 0.4609 0.044 Uiso 1 1 calc R U
C22 C 0.5929(3) 0.63111(13) 0.58567(14) 0.0336(5) Uani 1 1 d . .
H22 H 0.6776 0.6057 0.5794 0.040 Uiso 1 1 calc R U
C23 C 0.5577(2) 0.64371(12) 0.66534(13) 0.0260(4) Uani 1 1 d . .
H23 H 0.6187 0.6270 0.7133 0.031 Uiso 1 1 calc R U
C24 C 0.0934(2) 0.60044(12) 0.75895(13) 0.0284(5) Uani 1 1 d . .
C25 C 0.2050(2) 0.62674(12) 0.90230(12) 0.0242(4) Uani 1 1 d . .
C26 C 0.2748(2) 0.51456(13) 0.63966(13) 0.0296(5) Uani 1 1 d . .
H26A H 0.355(2) 0.5181(15) 0.5959(15) 0.042(7) Uiso 1 1 d . .
H26B H 0.199(2) 0.5575(15) 0.6205(15) 0.038(7) Uiso 1 1 d . .
C27 C 0.2052(2) 0.43672(12) 0.61222(13) 0.0255(4) Uani 1 1 d . .
C28 C 0.2138(2) 0.37163(13) 0.66493(14) 0.0287(5) Uani 1 1 d . .
H28 H 0.2639 0.3755 0.7197 0.034 Uiso 1 1 calc R U
C29 C 0.1498(2) 0.30036(14) 0.63868(15) 0.0348(5) Uani 1 1 d . .
H29 H 0.1563 0.2562 0.6756 0.042 Uiso 1 1 calc R U
C30 C 0.0769(2) 0.29403(15) 0.55896(16) 0.0391(6) Uani 1 1 d . .
H30 H 0.0339 0.2455 0.5406 0.047 Uiso 1 1 calc R U
C31 C 0.0673(2) 0.35917(15) 0.50596(15) 0.0389(6) Uani 1 1 d . .
H31 H 0.0167 0.3553 0.4513 0.047 Uiso 1 1 calc R U
C32 C 0.1316(2) 0.43028(14) 0.53264(13) 0.0299(5) Uani 1 1 d . .
H32 H 0.1247 0.4745 0.4959 0.036 Uiso 1 1 calc R U

loop_
_atom_site_aniso_label
_atom_site_aniso_U_11
_atom_site_aniso_U_22
_atom_site_aniso_U_33
_atom_site_aniso_U_23
_atom_site_aniso_U_13
_atom_site_aniso_U_12
Mn1 0.02628(18) 0.01471(17) 0.01882(16) 0.00232(12) 0.00346(12) 0.00001(12)
P1 0.0257(3) 0.0144(2) 0.0165(2) 0.00104(18) 0.00358(19) 0.00043(19)
O1 0.0366(8) 0.0198(7) 0.0193(7) -0.0018(6) 0.0025(6) -0.0017(6)
O2 0.0310(9) 0.0412(10) 0.0508(10) 0.0094(8) -0.0078(8) -0.0003(7)
O3 0.0481(9) 0.0290(9) 0.0274(8) 0.0060(6) 0.0142(7) 0.0153(7)
N1 0.0330(9) 0.0197(9) 0.0203(8) 0.0015(7) 0.0067(7) -0.0013(7)
N2 0.0311(9) 0.0153(8) 0.0141(7) -0.0008(6) 0.0059(6) 0.0019(7)
C1 0.0330(12) 0.0242(12) 0.0291(11) 0.0042(9) 0.0078(9) -0.0028(9)
C2 0.0414(13) 0.0272(12) 0.0379(12) 0.0049(10) 0.0119(10) -0.0069(10)
C3 0.0504(14) 0.0179(11) 0.0321(11) 0.0044(9) 0.0114(10) -0.0044(10)
C4 0.0427(13) 0.0186(11) 0.0234(10) 0.0035(8) 0.0088(9) 0.0026(9)
C5 0.0349(11) 0.0186(10) 0.0153(9) 0.0013(7) 0.0067(8) 0.0018(8)
C6 0.0336(11) 0.0158(10) 0.0138(8) 0.0001(7) 0.0044(8) 0.0033(8)
C7 0.0380(12) 0.0183(10) 0.0171(9) 0.0028(8) 0.0051(8) 0.0065(8)
C8 0.0324(11) 0.0270(11) 0.0196(9) 0.0019(8) 0.0036(8) 0.0081(9)
C9 0.0283(11) 0.0243(11) 0.0183(9) -0.0003(8) 0.0022(8) 0.0018(8)
C10 0.0297(10) 0.0171(10) 0.0147(9) -0.0016(7) 0.0023(7) 0.0008(8)
C11 0.0290(10) 0.0178(10) 0.0193(9) -0.0009(8) 0.0032(8) -0.0003(8)
C12 0.0278(10) 0.0187(10) 0.0144(9) 0.0017(7) 0.0022(7) 0.0011(8)
C13 0.0284(11) 0.0181(10) 0.0253(10) 0.0031(8) 0.0034(8) -0.0004(8)
C14 0.0299(11) 0.0219(11) 0.0309(11) 0.0012(9) 0.0073(9) 0.0036(9)
C15 0.0350(12) 0.0156(10) 0.0248(10) 0.0012(8) 0.0028(9) 0.0037(8)
C16 0.0325(11) 0.0172(10) 0.0208(9) 0.0019(8) 0.0045(8) -0.0023(8)
C17 0.0280(10) 0.0181(10) 0.0222(9) 0.0026(8) 0.0065(8) 0.0004(8)
C18 0.0333(11) 0.0123(9) 0.0188(9) 0.0000(7) 0.0048(8) -0.0041(8)
C19 0.0383(12) 0.0179(10) 0.0227(10) 0.0009(8) 0.0028(9) -0.0045(9)
C20 0.0578(15) 0.0233(11) 0.0174(10) 0.0017(8) 0.0000(10) -0.0100(10)
C21 0.0682(17) 0.0200(11) 0.0246(11) -0.0021(9) 0.0187(11) -0.0056(11)
C22 0.0538(14) 0.0188(11) 0.0325(12) 0.0020(9) 0.0211(11) 0.0034(10)
C23 0.0394(12) 0.0165(10) 0.0236(10) 0.0033(8) 0.0102(9) 0.0007(9)
C24 0.0361(12) 0.0193(11) 0.0301(11) 0.0027(9) 0.0052(9) -0.0039(9)
C25 0.0283(11) 0.0195(10) 0.0247(10) 0.0085(8) 0.0030(8) 0.0034(8)
C26 0.0426(13) 0.0218(11) 0.0237(10) -0.0015(9) 0.0015(9) -0.0040(10)
C27 0.0262(10) 0.0232(11) 0.0281(10) -0.0065(8) 0.0076(8) -0.0005(8)
C28 0.0298(11) 0.0238(11) 0.0326(11) -0.0042(9) 0.0049(9) 0.0016(9)
C29 0.0355(12) 0.0243(12) 0.0485(14) -0.0033(10) 0.0196(11) 0.0010(9)
C30 0.0362(13) 0.0326(13) 0.0519(15) -0.0209(11) 0.0186(11) -0.0095(10)
C31 0.0364(13) 0.0457(15) 0.0352(12) -0.0163(11) 0.0067(10) -0.0015(11)
C32 0.0311(11) 0.0327(13) 0.0271(11) -0.0062(9) 0.0081(9) 0.0028(9)

loop_
_atom_type_symbol
_atom_type_description
_atom_type_scat_dispersion_real
_atom_type_scat_dispersion_imag
_atom_type_scat_source
C C 0.0181 0.0091 'International Tables Vol C Tables 4.2.6.8 and 6.1.1.4'
H H 0.0000 0.0000 'International Tables Vol C Tables 4.2.6.8 and 6.1.1.4'
Mn Mn -0.5299 2.8052 'International Tables Vol C Tables 4.2.6.8 and 6.1.1.4'
N N 0.0311 0.0180 'International Tables Vol C Tables 4.2.6.8 and 6.1.1.4'
O O 0.0492 0.0322 'International Tables Vol C Tables 4.2.6.8 and 6.1.1.4'
P P 0.2955 0.4335 'International Tables Vol C Tables 4.2.6.8 and 6.1.1.4'

loop_
_geom_angle_atom_site_label_1
_geom_angle_atom_site_label_2
_geom_angle_atom_site_label_3
_geom_angle
C25 Mn1 C24 87.37(9)
C25 Mn1 O1 174.82(8)
C24 Mn1 O1 97.24(8)
C25 Mn1 N2 96.86(8)
C24 Mn1 N2 175.67(8)
O1 Mn1 N2 78.49(6)
C25 Mn1 N1 93.86(8)
C24 Mn1 N1 100.22(8)
O1 Mn1 N1 83.04(6)
N2 Mn1 N1 78.66(7)
C25 Mn1 P1 93.10(7)
C24 Mn1 P1 97.84(7)
O1 Mn1 P1 88.61(4)
N2 Mn1 P1 82.86(5)
N1 Mn1 P1 160.90(5)
C12 P1 C18 103.55(9)
C12 P1 C11 101.87(9)
C18 P1 C11 104.59(9)
C12 P1 Mn1 126.38(7)
C18 P1 Mn1 116.99(6)
C11 P1 Mn1 100.25(6)
C26 O1 Mn1 126.67(13)
C1 N1 C5 118.19(18)
C1 N1 Mn1 126.32(14)
C5 N1 Mn1 114.97(13)
C10 N2 C6 119.71(17)
C10 N2 Mn1 123.58(13)
C6 N2 Mn1 115.70(13)
N1 C1 C2 122.8(2)
N1 C1 H1 118.6
C2 C1 H1 118.6
C1 C2 C3 119.0(2)
C1 C2 H2 120.5
C3 C2 H2 120.5
C4 C3 C2 118.7(2)
C4 C3 H3 120.6
C2 C3 H3 120.6
C3 C4 C5 119.7(2)
C3 C4 H4 120.2
C5 C4 H4 120.2
N1 C5 C4 121.50(19)
N1 C5 C6 114.35(17)
C4 C5 C6 124.14(19)
N2 C6 C7 121.39(19)
N2 C6 C5 113.76(17)
C7 C6 C5 124.84(18)
C8 C7 C6 118.90(19)
C8 C7 H7 120.6
C6 C7 H7 120.6
C7 C8 C9 119.83(19)
C7 C8 H8 120.1
C9 C8 H8 120.1
C8 C9 C10 118.90(19)
C8 C9 H9 120.5
C10 C9 H9 120.5
N2 C10 C9 121.26(18)
N2 C10 C11 115.04(17)
C9 C10 C11 123.70(18)
C10 C11 P1 109.27(13)
C10 C11 H11A 109.8
P1 C11 H11A 109.8
C10 C11 H11B 109.8
P1 C11 H11B 109.8
H11A C11 H11B 108.3
C13 C12 C17 118.78(18)
C13 C12 P1 121.39(15)
C17 C12 P1 119.73(15)
C12 C13 C14 120.29(19)
C12 C13 H13 119.9
C14 C13 H13 119.9
C15 C14 C13 120.22(19)
C15 C14 H14 119.9
C13 C14 H14 119.9
C14 C15 C16 120.4(2)
C14 C15 H15 119.8
C16 C15 H15 119.8
C15 C16 C17 119.21(19)
C15 C16 H16 120.4
C17 C16 H16 120.4
C16 C17 C12 121.08(19)
C16 C17 H17 119.5
C12 C17 H17 119.5
C19 C18 C23 118.73(18)
C19 C18 P1 119.14(16)
C23 C18 P1 121.58(15)
C20 C19 C18 120.2(2)
C20 C19 H19 119.9
C18 C19 H19 119.9
C21 C20 C19 120.5(2)
C21 C20 H20 119.8
C19 C20 H20 119.8
C20 C21 C22 119.7(2)
C20 C21 H21 120.1
C22 C21 H21 120.1
C21 C22 C23 120.3(2)
C21 C22 H22 119.8
C23 C22 H22 119.8
C22 C23 C18 120.5(2)
C22 C23 H23 119.8
C18 C23 H23 119.8
O2 C24 Mn1 176.7(2)
O3 C25 Mn1 176.67(19)
O1 C26 C27 114.41(18)
O1 C26 H26A 113.0(12)
C27 C26 H26A 100.7(13)
O1 C26 H26B 115.6(13)
C27 C26 H26B 104.0(14)
H26A C26 H26B 107.7(18)
C32 C27 C28 119.0(2)
C32 C27 C26 119.5(2)
C28 C27 C26 121.58(19)
C27 C28 C29 120.9(2)
C27 C28 H28 119.5
C29 C28 H28 119.5
C30 C29 C28 120.0(2)
C30 C29 H29 120.0
C28 C29 H29 120.0
C29 C30 C31 119.4(2)
C29 C30 H30 120.3
C31 C30 H30 120.3
C30 C31 C32 120.3(2)
C30 C31 H31 119.8
C32 C31 H31 119.8
C27 C32 C31 120.4(2)
C27 C32 H32 119.8
C31 C32 H32 119.8

loop_
_geom_bond_atom_site_label_1
_geom_bond_atom_site_label_2
_geom_bond_distance
Mn1 C25 1.769(2)
Mn1 C24 1.780(2)
Mn1 O1 2.0021(14)
Mn1 N2 2.0345(17)
Mn1 N1 2.0349(17)
Mn1 P1 2.2359(6)
P1 C12 1.818(2)
P1 C18 1.8200(19)
P1 C11 1.851(2)
O1 C26 1.389(2)
O2 C24 1.168(3)
O3 C25 1.173(2)
N1 C1 1.343(3)
N1 C5 1.361(3)
N2 C10 1.351(3)
N2 C6 1.352(2)
C1 C2 1.383(3)
C1 H1 0.9500
C2 C3 1.386(3)
C2 H2 0.9500
C3 C4 1.382(3)
C3 H3 0.9500
C4 C5 1.388(3)
C4 H4 0.9500
C5 C6 1.473(3)
C6 C7 1.388(3)
C7 C8 1.382(3)
C7 H7 0.9500
C8 C9 1.385(3)
C8 H8 0.9500
C9 C10 1.389(3)
C9 H9 0.9500
C10 C11 1.499(3)
C11 H11A 0.9900
C11 H11B 0.9900
C12 C13 1.389(3)
C12 C17 1.403(3)
C13 C14 1.393(3)
C13 H13 0.9500
C14 C15 1.385(3)
C14 H14 0.9500
C15 C16 1.388(3)
C15 H15 0.9500
C16 C17 1.388(3)
C16 H16 0.9500
C17 H17 0.9500
C18 C19 1.395(3)
C18 C23 1.396(3)
C19 C20 1.394(3)
C19 H19 0.9500
C20 C21 1.379(3)
C20 H20 0.9500
C21 C22 1.383(3)
C21 H21 0.9500
C22 C23 1.389(3)
C22 H22 0.9500
C23 H23 0.9500
C26 C27 1.519(3)
C26 H26A 1.12(2)
C26 H26B 1.05(3)
C27 C32 1.383(3)
C27 C28 1.385(3)
C28 C29 1.395(3)
C28 H28 0.9500
C29 C30 1.382(3)
C29 H29 0.9500
C30 C31 1.388(4)
C30 H30 0.9500
C31 C32 1.396(3)
C31 H31 0.9500
C32 H32 0.9500

loop_
_geom_torsion_atom_site_label_1
_geom_torsion_atom_site_label_2
_geom_torsion_atom_site_label_3
_geom_torsion_atom_site_label_4
_geom_torsion
C5 N1 C1 C2 -1.6(3)
Mn1 N1 C1 C2 169.68(16)
N1 C1 C2 C3 -1.2(3)
C1 C2 C3 C4 2.4(3)
C2 C3 C4 C5 -0.8(3)
C1 N1 C5 C4 3.2(3)
Mn1 N1 C5 C4 -169.05(14)
C1 N1 C5 C6 -175.92(17)
Mn1 N1 C5 C6 11.8(2)
C3 C4 C5 N1 -2.0(3)
C3 C4 C5 C6 177.05(18)
C10 N2 C6 C7 0.6(3)
Mn1 N2 C6 C7 169.53(14)
C10 N2 C6 C5 179.54(15)
Mn1 N2 C6 C5 -11.54(19)
N1 C5 C6 N2 -0.2(2)
C4 C5 C6 N2 -179.34(17)
N1 C5 C6 C7 178.67(17)
C4 C5 C6 C7 -0.5(3)
N2 C6 C7 C8 -1.0(3)
C5 C6 C7 C8 -179.85(17)
C6 C7 C8 C9 0.6(3)
C7 C8 C9 C10 0.1(3)
C6 N2 C10 C9 0.2(3)
Mn1 N2 C10 C9 -167.79(13)
C6 N2 C10 C11 -179.39(16)
Mn1 N2 C10 C11 12.6(2)
C8 C9 C10 N2 -0.6(3)
C8 C9 C10 C11 178.98(17)
N2 C10 C11 P1 -29.26(19)
C9 C10 C11 P1 151.14(16)
C12 P1 C11 C10 161.31(13)
C18 P1 C11 C10 -91.10(14)
Mn1 P1 C11 C10 30.48(13)
C18 P1 C12 C13 127.92(16)
C11 P1 C12 C13 -123.70(16)
Mn1 P1 C12 C13 -11.33(19)
C18 P1 C12 C17 -55.82(17)
C11 P1 C12 C17 52.56(17)
Mn1 P1 C12 C17 164.93(12)
C17 C12 C13 C14 -0.7(3)
P1 C12 C13 C14 175.60(15)
C12 C13 C14 C15 0.1(3)
C13 C14 C15 C16 0.1(3)
C14 C15 C16 C17 0.3(3)
C15 C16 C17 C12 -0.9(3)
C13 C12 C17 C16 1.1(3)
P1 C12 C17 C16 -175.23(15)
C12 P1 C18 C19 -54.99(17)
C11 P1 C18 C19 -161.33(16)
Mn1 P1 C18 C19 88.86(16)
C12 P1 C18 C23 133.59(17)
C11 P1 C18 C23 27.25(18)
Mn1 P1 C18 C23 -82.56(17)
C23 C18 C19 C20 1.3(3)
P1 C18 C19 C20 -170.37(16)
C18 C19 C20 C21 -0.6(3)
C19 C20 C21 C22 -0.4(3)
C20 C21 C22 C23 0.5(3)
C21 C22 C23 C18 0.3(3)
C19 C18 C23 C22 -1.1(3)
P1 C18 C23 C22 170.31(16)
Mn1 O1 C26 C27 -107.70(18)
O1 C26 C27 C32 172.70(19)
O1 C26 C27 C28 -7.5(3)
C32 C27 C28 C29 0.1(3)
C26 C27 C28 C29 -179.68(19)
C27 C28 C29 C30 0.2(3)
C28 C29 C30 C31 -0.5(3)
C29 C30 C31 C32 0.6(3)
C28 C27 C32 C31 -0.1(3)
C26 C27 C32 C31 179.7(2)
C30 C31 C32 C27 -0.2(3)
